data_7038714
loop_
_publ_author_name
'Mitzenheim, Cath\'erine'
'Braun, Thomas'
'Laubenstein, Reik'
'Braun, Beatrice'
'Herrmann, Roy'

_publ_section_title
;
 Hydrodealkoxylation reactions of silyl ligands at platinum: reactivity of
 SiH3 and SiH2Me complexes.
;
_journal_issue 15
_journal_name_full 'Dalton transactions (Cambridge, England : 2003)'
_journal_page_first 6394
_journal_page_last 6404
_journal_paper_doi 10.1039/c5dt04923g
_journal_volume 45
_journal_year 2016
_chemical_formula_moiety 'C28 H54 Cl4 P2 Pt Si2, C6 H6'
_chemical_formula_sum 'C34 H60 Cl4 P2 Pt Si2'
_chemical_formula_weight 923.83
_chemical_name_systematic
;
 ?
;
_space_group_crystal_system triclinic
_space_group_IT_number 2
_space_group_name_Hall '-P 1'
_space_group_name_H-M_alt 'P -1'
_symmetry_space_group_name_Hall '-P 1'
_symmetry_space_group_name_H-M 'P -1'
_atom_sites_solution_hydrogens geom
_audit_creation_method SHELXL-2013
_audit_update_record
;
2015-11-26 deposited with the CCDC.
2016-02-22 downloaded from the CCDC.
;
_cell_angle_alpha 85.305(2)
_cell_angle_beta 73.897(2)
_cell_angle_gamma 83.984(2)
_cell_formula_units_Z 4
_cell_length_a 11.5338(8)
_cell_length_b 18.0570(13)
_cell_length_c 20.1236(14)
_cell_measurement_reflns_used 9873
_cell_measurement_temperature 100(2)
_cell_measurement_theta_max 25.16
_cell_measurement_theta_min 2.27
_cell_volume 3998.3(5)
_computing_cell_refinement 'Bruker SAINT'
_computing_data_collection 'Bruker APEX2'
_computing_data_reduction 'Bruker SAINT'
_computing_molecular_graphics 'Bruker SHELXTL'
_computing_publication_material 'Bruker SHELXTL'
_computing_structure_refinement 'SHELXL-2013 (Sheldrick, 2013)'
_computing_structure_solution 'SHELXS-97 (Sheldrick 2008)'
_diffrn_ambient_temperature 100(2)
_diffrn_measured_fraction_theta_full 0.999
_diffrn_measured_fraction_theta_max 0.992
_diffrn_measurement_device_type 'BRUKER D8 Venture'
_diffrn_measurement_method '\f and \w scans'
_diffrn_radiation_type MoK\a
_diffrn_radiation_wavelength 0.71073
_diffrn_reflns_av_R_equivalents 0.0485
_diffrn_reflns_av_unetI/netI 0.0242
_diffrn_reflns_Laue_measured_fraction_full 0.999
_diffrn_reflns_Laue_measured_fraction_max 0.992
_diffrn_reflns_limit_h_max 13
_diffrn_reflns_limit_h_min -13
_diffrn_reflns_limit_k_max 21
_diffrn_reflns_limit_k_min -21
_diffrn_reflns_limit_l_max 23
_diffrn_reflns_limit_l_min -23
_diffrn_reflns_number 171341
_diffrn_reflns_point_group_measured_fraction_full 0.999
_diffrn_reflns_point_group_measured_fraction_max 0.992
_diffrn_reflns_theta_full 25.000
_diffrn_reflns_theta_max 25.174
_diffrn_reflns_theta_min 2.248
_exptl_absorpt_coefficient_mu 3.940
_exptl_absorpt_correction_T_max 0.7452
_exptl_absorpt_correction_T_min 0.5681
_exptl_absorpt_correction_type multi-scan
_exptl_absorpt_process_details 'BRUKER APEX2'
_exptl_crystal_colour colourless
_exptl_crystal_density_diffrn 1.535
_exptl_crystal_description rod
_exptl_crystal_F_000 1872
_exptl_crystal_size_max 0.230
_exptl_crystal_size_mid 0.080
_exptl_crystal_size_min 0.040
_refine_diff_density_max 4.647
_refine_diff_density_min -3.000
_refine_diff_density_rms 0.172
_refine_ls_extinction_method none
_refine_ls_goodness_of_fit_ref 1.047
_refine_ls_hydrogen_treatment constr
_refine_ls_matrix_type full
_refine_ls_number_parameters 738
_refine_ls_number_reflns 14241
_refine_ls_number_restraints 35
_refine_ls_restrained_S_all 1.072
_refine_ls_R_factor_all 0.0620
_refine_ls_R_factor_gt 0.0514
_refine_ls_shift/su_max 0.064
_refine_ls_shift/su_mean 0.001
_refine_ls_structure_factor_coef Fsqd
_refine_ls_weighting_details 'w=1/[\s^2^(Fo^2^)+(0.0502P)^2^+58.6922P] where P=(Fo^2^+2Fc^2^)/3'
_refine_ls_weighting_scheme calc
_refine_ls_wR_factor_gt 0.1229
_refine_ls_wR_factor_ref 0.1297
_reflns_Friedel_coverage 0.000
_reflns_number_gt 12129
_reflns_number_total 14241
_reflns_threshold_expression 'I > 2\s(I)'
_cod_data_source_file c5dt04923g1.cif
_cod_data_source_block Pt(SiMeCl2)2(dcpe)_complex_9
_cod_depositor_comments 'Adding full bibliography for 7038713--7038715.cif.'
_cod_database_code 7038714
_shelx_space_group_comment
;
The symmetry employed for this shelxl refinement is uniquely defined
by the following loop, which should always be used as a source of
symmetry information in preference to the above space-group names.
They are only intended as comments.
;
_shelx_estimated_absorpt_t_min 0.464
_shelx_estimated_absorpt_t_max 0.858
_shelxl_version_number 2013-4

loop_
_space_group_symop_operation_xyz
'x, y, z'
'-x, -y, -z'

loop_
_atom_site_label
_atom_site_type_symbol
_atom_site_fract_x
_atom_site_fract_y
_atom_site_fract_z
_atom_site_U_iso_or_equiv
_atom_site_adp_type
_atom_site_occupancy
_atom_site_site_symmetry_order
_atom_site_calc_flag
_atom_site_refinement_flags_posn
_atom_site_refinement_flags_adp
_atom_site_refinement_flags_occupancy
_atom_site_disorder_assembly
_atom_site_disorder_group
Pt1 Pt 0.72148(2) 0.24857(2) 0.23605(2) 0.01535(7) Uani 1 1 d . . . . .
Cl1 Cl 0.70963(19) 0.31252(12) 0.05397(11) 0.0386(5) Uiso 1 1 d D . . . .
Cl2 Cl 0.6141(3) 0.43447(17) 0.1657(2) 0.0501(8) Uiso 0.7371(2) 1 d D U P A 1
C2A C 0.662(2) 0.4364(7) 0.1692(18) 0.0501(8) Uiso 0.2703(2) 1 d D U P A 2
H2A1 H 0.6609 0.4457 0.2167 0.075 Uiso 0.2703(2) 1 calc R U P A 2
H2A2 H 0.5791 0.4382 0.1655 0.075 Uiso 0.2703(2) 1 calc R U P A 2
H2A3 H 0.7056 0.4746 0.1372 0.075 Uiso 0.2703(2) 1 calc R U P A 2
Cl3 Cl 0.9189(4) 0.3720(5) 0.1088(5) 0.0366(15) Uiso 0.2629(2) 1 d D U P A 1
C3A C 0.8856(7) 0.3871(6) 0.1092(7) 0.0366(15) Uiso 0.7297(2) 1 d D U P A 2
H3A1 H 0.8763 0.4232 0.0715 0.055 Uiso 0.7297(2) 1 calc R U P A 2
H3A2 H 0.9514 0.3490 0.0912 0.055 Uiso 0.7297(2) 1 calc R U P A 2
H3A3 H 0.9047 0.4129 0.1454 0.055 Uiso 0.7297(2) 1 calc R U P A 2
Cl4 Cl 0.7518(9) 0.4458(4) 0.2830(6) 0.0365(17) Uiso 0.2001(2) 1 d D U P B 1
C4A C 0.7759(8) 0.4250(4) 0.2981(6) 0.0365(17) Uiso 0.8087(2) 1 d D U P B 2
H4A1 H 0.7482 0.4570 0.3375 0.055 Uiso 0.8087(2) 1 calc R U P B 2
H4A2 H 0.7662 0.4532 0.2560 0.055 Uiso 0.8087(2) 1 calc R U P B 2
H4A3 H 0.8615 0.4077 0.2920 0.055 Uiso 0.8087(2) 1 calc R U P B 2
Cl5 Cl 0.7211(2) 0.31271(14) 0.41117(12) 0.0517(6) Uiso 1 1 d D U . . .
Si2 Si 0.68387(19) 0.34261(11) 0.31492(11) 0.0306(5) Uani 1 1 d D . . . .
Cl6 Cl 0.5014(2) 0.37887(16) 0.35260(15) 0.0479(7) Uiso 0.7999(2) 1 d D U P B 1
C6A C 0.5196(2) 0.37028(16) 0.34713(15) 0.0479(7) Uiso 0.1913(2) 1 d DR U P B 2
H6A1 H 0.5055 0.4027 0.3859 0.072 Uiso 0.1913(2) 1 calc R U P B 2
H6A2 H 0.4759 0.3256 0.3629 0.072 Uiso 0.1913(2) 1 calc R U P B 2
H6A3 H 0.4906 0.3972 0.3097 0.072 Uiso 0.1913(2) 1 calc R U P B 2
P1 P 0.69162(15) 0.15272(10) 0.32288(9) 0.0163(4) Uani 1 1 d . . . . .
P2 P 0.77310(15) 0.15100(9) 0.16062(9) 0.0144(3) Uani 1 1 d . . . . .
Si1 Si 0.74156(16) 0.34195(10) 0.14658(10) 0.0220(4) Uani 1 1 d D . . . .
C1 C 0.6916(6) 0.0662(4) 0.2811(3) 0.0173(14) Uani 1 1 d . . . . .
H1A H 0.7052 0.0226 0.3121 0.021 Uiso 1 1 calc R U . . .
H1B H 0.6124 0.0637 0.2717 0.021 Uiso 1 1 calc R U . . .
C2 C 0.7930(6) 0.0649(4) 0.2130(4) 0.0194(15) Uani 1 1 d . . . . .
H2A H 0.7895 0.0210 0.1874 0.023 Uiso 1 1 calc R U . . .
H2B H 0.8729 0.0613 0.2228 0.023 Uiso 1 1 calc R U . . .
C3 C 0.6603(6) 0.1341(4) 0.1160(4) 0.0171(14) Uani 1 1 d . . . . .
H3 H 0.6848 0.1605 0.0693 0.021 Uiso 1 1 calc R U . . .
C4 C 0.6513(6) 0.0524(4) 0.1031(4) 0.0193(15) Uani 1 1 d . . . . .
H4A H 0.7329 0.0287 0.0811 0.023 Uiso 1 1 calc R U . . .
H4B H 0.6184 0.0246 0.1478 0.023 Uiso 1 1 calc R U . . .
C5 C 0.5688(7) 0.0491(4) 0.0562(4) 0.0254(16) Uani 1 1 d . . . . .
H5A H 0.5636 -0.0036 0.0477 0.030 Uiso 1 1 calc R U . . .
H5B H 0.6034 0.0754 0.0110 0.030 Uiso 1 1 calc R U . . .
C6 C 0.4416(7) 0.0852(5) 0.0893(5) 0.0333(19) Uani 1 1 d . . . . .
H6A H 0.3908 0.0852 0.0570 0.040 Uiso 1 1 calc R U . . .
H6B H 0.4037 0.0558 0.1321 0.040 Uiso 1 1 calc R U . . .
C7 C 0.4479(7) 0.1649(5) 0.1067(5) 0.038(2) Uani 1 1 d . . . . .
H7A H 0.4765 0.1956 0.0632 0.046 Uiso 1 1 calc R U . . .
H7B H 0.3658 0.1860 0.1310 0.046 Uiso 1 1 calc R U . . .
C8 C 0.5324(6) 0.1687(4) 0.1519(4) 0.0228(16) Uani 1 1 d . . . . .
H8A H 0.5007 0.1414 0.1970 0.027 Uiso 1 1 calc R U . . .
H8B H 0.5365 0.2213 0.1608 0.027 Uiso 1 1 calc R U . . .
C9 C 0.9168(6) 0.1578(4) 0.0928(4) 0.0203(15) Uani 1 1 d . . . . .
H9 H 0.9064 0.2057 0.0656 0.024 Uiso 1 1 calc R U . . .
C10 C 0.9491(6) 0.0972(4) 0.0400(4) 0.0222(15) Uani 1 1 d . . . . .
H10E H 0.8817 0.0957 0.0186 0.027 Uiso 1 1 calc R U . . .
H10D H 0.9610 0.0479 0.0637 0.027 Uiso 1 1 calc R U . . .
C11 C 1.0652(6) 0.1134(4) -0.0164(4) 0.0243(16) Uani 1 1 d . . . . .
H11E H 1.0874 0.0726 -0.0487 0.029 Uiso 1 1 calc R U . . .
H11D H 1.0499 0.1602 -0.0432 0.029 Uiso 1 1 calc R U . . .
C12 C 1.1696(6) 0.1209(4) 0.0139(4) 0.0278(17) Uani 1 1 d . . . . .
H12E H 1.2418 0.1333 -0.0239 0.033 Uiso 1 1 calc R U . . .
H12D H 1.1898 0.0728 0.0371 0.033 Uiso 1 1 calc R U . . .
C13 C 1.1368(7) 0.1819(5) 0.0660(4) 0.0302(18) Uani 1 1 d . . . . .
H13E H 1.2047 0.1844 0.0867 0.036 Uiso 1 1 calc R U . . .
H13D H 1.1235 0.2308 0.0419 0.036 Uiso 1 1 calc R U . . .
C14 C 1.0225(6) 0.1659(4) 0.1232(4) 0.0246(16) Uani 1 1 d . . . . .
H14A H 1.0006 0.2071 0.1551 0.030 Uiso 1 1 calc R U . . .
H14B H 1.0384 0.1194 0.1500 0.030 Uiso 1 1 calc R U . . .
C15 C 0.8097(6) 0.1349(4) 0.3694(4) 0.0227(16) Uani 1 1 d . . . . .
H15 H 0.7784 0.1616 0.4134 0.027 Uiso 1 1 calc R U . . .
C16 C 0.9286(7) 0.1690(5) 0.3295(4) 0.0352(19) Uani 1 1 d . . . . .
H16A H 0.9678 0.1411 0.2875 0.042 Uiso 1 1 calc R U . . .
H16B H 0.9106 0.2216 0.3147 0.042 Uiso 1 1 calc R U . . .
C17 C 1.0137(9) 0.1651(6) 0.3756(6) 0.052(3) Uani 1 1 d . . . . .
H17A H 0.9768 0.1962 0.4157 0.063 Uiso 1 1 calc R U . . .
H17B H 1.0908 0.1853 0.3493 0.063 Uiso 1 1 calc R U . . .
C18 C 1.0390(8) 0.0850(6) 0.4014(6) 0.054(3) Uani 1 1 d . . . . .
H18A H 1.0903 0.0844 0.4336 0.064 Uiso 1 1 calc R U . . .
H18B H 1.0845 0.0555 0.3616 0.064 Uiso 1 1 calc R U . . .
C19 C 0.9223(8) 0.0489(5) 0.4385(4) 0.038(2) Uani 1 1 d . . . . .
H19A H 0.8806 0.0752 0.4810 0.046 Uiso 1 1 calc R U . . .
H19B H 0.9422 -0.0037 0.4522 0.046 Uiso 1 1 calc R U . . .
C20 C 0.8379(7) 0.0525(4) 0.3910(4) 0.0279(17) Uani 1 1 d . . . . .
H20A H 0.7619 0.0300 0.4158 0.033 Uiso 1 1 calc R U . . .
H20B H 0.8775 0.0242 0.3494 0.033 Uiso 1 1 calc R U . . .
C21 C 0.5461(6) 0.1621(4) 0.3899(4) 0.0217(15) Uani 1 1 d . . . . .
H21 H 0.5479 0.2077 0.4146 0.026 Uiso 1 1 calc R U . . .
C22 C 0.4390(7) 0.1779(5) 0.3580(4) 0.0292(18) Uani 1 1 d . . . . .
H22A H 0.4321 0.1341 0.3332 0.035 Uiso 1 1 calc R U . . .
H22B H 0.4536 0.2210 0.3239 0.035 Uiso 1 1 calc R U . . .
C23 C 0.3200(7) 0.1949(5) 0.4144(4) 0.036(2) Uani 1 1 d . . . . .
H23A H 0.3244 0.2409 0.4368 0.043 Uiso 1 1 calc R U . . .
H23B H 0.2517 0.2031 0.3931 0.043 Uiso 1 1 calc R U . . .
C24 C 0.2983(7) 0.1302(5) 0.4685(4) 0.035(2) Uani 1 1 d . . . . .
H24A H 0.2882 0.0850 0.4467 0.042 Uiso 1 1 calc R U . . .
H24B H 0.2228 0.1423 0.5052 0.042 Uiso 1 1 calc R U . . .
C25 C 0.4049(7) 0.1147(5) 0.5010(4) 0.0305(18) Uani 1 1 d . . . . .
H25A H 0.4109 0.1585 0.5260 0.037 Uiso 1 1 calc R U . . .
H25B H 0.3903 0.0715 0.5349 0.037 Uiso 1 1 calc R U . . .
C26 C 0.5231(6) 0.0985(4) 0.4457(4) 0.0249(16) Uani 1 1 d . . . . .
H26A H 0.5201 0.0517 0.4241 0.030 Uiso 1 1 calc R U . . .
H26B H 0.5909 0.0913 0.4675 0.030 Uiso 1 1 calc R U . . .
Pt2 Pt 0.29295(2) 0.75282(2) 0.26151(2) 0.01496(7) Uani 1 1 d . . . . .
Cl7 Cl 0.23370(16) 0.81101(10) 0.08740(9) 0.0251(4) Uiso 0.9426(3) 1 d D U P C 1
C7A C 0.26513(16) 0.81508(10) 0.09766(9) 0.0251(4) Uiso 0.1014(3) 1 d DR U P C 2
H7A1 H 0.3273 0.8337 0.0577 0.038 Uiso 0.1014(3) 1 calc R U P C 2
H7A2 H 0.1847 0.8343 0.0933 0.038 Uiso 0.1014(3) 1 calc R U P C 2
H7A3 H 0.2718 0.7604 0.0993 0.038 Uiso 0.1014(3) 1 calc R U P C 2
Cl8 Cl 0.46022(17) 0.87544(11) 0.12580(11) 0.0316(4) Uiso 0.9399(3) 1 d D U P C 1
C8A C 0.44491(17) 0.87277(11) 0.12999(11) 0.0316(4) Uiso 0.0228(3) 1 d DR U P C 2
H8A1 H 0.4755 0.8494 0.0855 0.047 Uiso 0.0228(3) 1 calc R U P C 2
H8A2 H 0.4983 0.8560 0.1596 0.047 Uiso 0.0228(3) 1 calc R U P C 2
H8A3 H 0.4429 0.9271 0.1222 0.047 Uiso 0.0228(3) 1 calc R U P C 2
Cl9 Cl 0.1642(11) 0.9406(5) 0.1965(10) 0.0291(16) Uiso 0.1176(3) 1 d D U P C 1
C9A C 0.1890(8) 0.9357(3) 0.1845(6) 0.0291(16) Uiso 0.8758(3) 1 d D U P C 2
H9A1 H 0.2112 0.9670 0.1415 0.044 Uiso 0.8758(3) 1 calc R U P C 2
H9A2 H 0.2015 0.9615 0.2226 0.044 Uiso 0.8758(3) 1 calc R U P C 2
H9A3 H 0.1036 0.9260 0.1948 0.044 Uiso 0.8758(3) 1 calc R U P C 2
Cl10 Cl 0.31928(18) 0.82294(12) 0.42961(10) 0.0291(4) Uiso 0.9284(3) 1 d D U P D 1
C10A C 0.3483(14) 0.839(4) 0.4063(7) 0.0291(4) Uiso 0.1262(3) 1 d D U P D 2
H10A H 0.4234 0.8067 0.3907 0.044 Uiso 0.1262(3) 1 calc R U P D 2
H10B H 0.2971 0.8165 0.4490 0.044 Uiso 0.1262(3) 1 calc R U P D 2
H10C H 0.3675 0.8880 0.4152 0.044 Uiso 0.1262(3) 1 calc R U P D 2
Cl11 Cl 0.0816(2) 0.88107(14) 0.37791(13) 0.0309(6) Uiso 0.7973(3) 1 d D U P D 1
C11A C 0.1043(10) 0.860(3) 0.3910(16) 0.0309(6) Uiso 0.1628(3) 1 d D U P D 2
H11A H 0.0993 0.8422 0.4389 0.046 Uiso 0.1628(3) 1 calc R U P D 2
H11B H 0.0547 0.8313 0.3720 0.046 Uiso 0.1628(3) 1 calc R U P D 2
H11C H 0.0743 0.9130 0.3900 0.046 Uiso 0.1628(3) 1 calc R U P D 2
Cl12 Cl 0.3561(7) 0.9454(3) 0.3019(4) 0.0301(12) Uiso 0.2743(3) 1 d D U P D 1
C12A C 0.3353(10) 0.9400(4) 0.3150(7) 0.0301(12) Uiso 0.7110(3) 1 d D U P D 2
H12A H 0.3225 0.9613 0.2710 0.045 Uiso 0.7110(3) 1 calc R U P D 2
H12B H 0.4224 0.9318 0.3106 0.045 Uiso 0.7110(3) 1 calc R U P D 2
H12C H 0.2976 0.9745 0.3516 0.045 Uiso 0.7110(3) 1 calc R U P D 2
P3 P 0.33399(16) 0.65453(10) 0.18636(9) 0.0170(4) Uani 1 1 d . . . . .
P4 P 0.29220(16) 0.65795(10) 0.34836(9) 0.0178(4) Uani 1 1 d . . . . .
Si3 Si 0.28586(15) 0.84520(10) 0.17417(9) 0.0193(4) Uani 1 1 d D . . . .
Si4 Si 0.26564(16) 0.84897(10) 0.33759(9) 0.0188(4) Uani 1 1 d D . . . .
C27 C 0.3732(6) 0.5702(4) 0.2368(4) 0.0209(15) Uani 1 1 d . . . . .
H27A H 0.3659 0.5251 0.2140 0.025 Uiso 1 1 calc R U . . .
H27B H 0.4581 0.5697 0.2389 0.025 Uiso 1 1 calc R U . . .
C28 C 0.2886(7) 0.5696(4) 0.3099(4) 0.0226(16) Uani 1 1 d . . . . .
H28A H 0.3145 0.5272 0.3384 0.027 Uiso 1 1 calc R U . . .
H28B H 0.2050 0.5636 0.3083 0.027 Uiso 1 1 calc R U . . .
C29 C 0.4258(7) 0.6464(4) 0.3846(4) 0.0255(16) Uani 1 1 d . . . . .
H29 H 0.4009 0.6712 0.4297 0.031 Uiso 1 1 calc R U . . .
C30 C 0.4699(7) 0.5654(4) 0.3999(4) 0.0299(18) Uani 1 1 d . . . . .
H30A H 0.4986 0.5392 0.3561 0.036 Uiso 1 1 calc R U . . .
H30B H 0.4020 0.5393 0.4308 0.036 Uiso 1 1 calc R U . . .
C31 C 0.5733(8) 0.5631(5) 0.4345(5) 0.040(2) Uani 1 1 d . . . . .
H31A H 0.5421 0.5853 0.4802 0.048 Uiso 1 1 calc R U . . .
H31B H 0.6030 0.5106 0.4424 0.048 Uiso 1 1 calc R U . . .
C32 C 0.6780(8) 0.6054(5) 0.3905(6) 0.049(2) Uani 1 1 d . . . . .
H32A H 0.7161 0.5797 0.3472 0.059 Uiso 1 1 calc R U . . .
H32B H 0.7399 0.6061 0.4160 0.059 Uiso 1 1 calc R U . . .
C33 C 0.6335(8) 0.6856(5) 0.3729(5) 0.042(2) Uani 1 1 d . . . . .
H33A H 0.6033 0.7128 0.4159 0.051 Uiso 1 1 calc R U . . .
H33B H 0.7020 0.7112 0.3420 0.051 Uiso 1 1 calc R U . . .
C34 C 0.5325(7) 0.6869(5) 0.3372(4) 0.0324(18) Uani 1 1 d . . . . .
H34A H 0.5636 0.6620 0.2929 0.039 Uiso 1 1 calc R U . . .
H34B H 0.5044 0.7392 0.3268 0.039 Uiso 1 1 calc R U . . .
C35 C 0.1556(7) 0.6633(4) 0.4218(4) 0.0229(16) Uani 1 1 d . . . . .
H35 H 0.1605 0.7065 0.4487 0.027 Uiso 1 1 calc R U . . .
C36 C 0.0426(7) 0.6802(4) 0.3954(4) 0.0274(17) Uani 1 1 d . . . . .
H36A H 0.0346 0.6382 0.3686 0.033 Uiso 1 1 calc R U . . .
H36B H 0.0518 0.7256 0.3639 0.033 Uiso 1 1 calc R U . . .
C37 C -0.0726(8) 0.6920(5) 0.4558(4) 0.036(2) Uani 1 1 d . . . . .
H37A H -0.0673 0.7362 0.4806 0.043 Uiso 1 1 calc R U . . .
H37B H -0.1443 0.7015 0.4374 0.043 Uiso 1 1 calc R U . . .
C38 C -0.0869(8) 0.6235(5) 0.5058(5) 0.040(2) Uani 1 1 d . . . . .
H38A H -0.1003 0.5805 0.4822 0.048 Uiso 1 1 calc R U . . .
H38B H -0.1586 0.6329 0.5457 0.048 Uiso 1 1 calc R U . . .
C39 C 0.0259(8) 0.6049(5) 0.5319(4) 0.038(2) Uani 1 1 d . . . . .
H39A H 0.0159 0.5589 0.5625 0.046 Uiso 1 1 calc R U . . .
H39B H 0.0340 0.6459 0.5597 0.046 Uiso 1 1 calc R U . . .
C40 C 0.1419(7) 0.5936(4) 0.4726(4) 0.0297(18) Uani 1 1 d . . . . .
H40A H 0.1385 0.5492 0.4476 0.036 Uiso 1 1 calc R U . . .
H40B H 0.2130 0.5850 0.4916 0.036 Uiso 1 1 calc R U . . .
C41 C 0.2095(6) 0.6313(4) 0.1526(4) 0.0217(15) Uani 1 1 d . . . . .
H41 H 0.2224 0.6569 0.1055 0.026 Uiso 1 1 calc R U . . .
C42 C 0.0847(7) 0.6626(4) 0.1954(4) 0.0273(17) Uani 1 1 d . . . . .
H42A H 0.0866 0.7163 0.2015 0.033 Uiso 1 1 calc R U . . .
H42B H 0.0649 0.6365 0.2419 0.033 Uiso 1 1 calc R U . . .
C43 C -0.0138(7) 0.6526(5) 0.1593(5) 0.039(2) Uani 1 1 d . . . . .
H43A H -0.0940 0.6710 0.1887 0.047 Uiso 1 1 calc R U . . .
H43B H 0.0019 0.6824 0.1146 0.047 Uiso 1 1 calc R U . . .
C44 C -0.0147(8) 0.5708(5) 0.1464(5) 0.040(2) Uani 1 1 d . . . . .
H44A H -0.0744 0.5660 0.1202 0.048 Uiso 1 1 calc R U . . .
H44B H -0.0405 0.5423 0.1914 0.048 Uiso 1 1 calc R U . . .
C45 C 0.1092(8) 0.5374(5) 0.1060(5) 0.036(2) Uani 1 1 d . . . . .
H45A H 0.1314 0.5620 0.0589 0.043 Uiso 1 1 calc R U . . .
H45B H 0.1057 0.4836 0.1013 0.043 Uiso 1 1 calc R U . . .
C46 C 0.2058(7) 0.5477(4) 0.1429(4) 0.0279(17) Uani 1 1 d . . . . .
H46A H 0.2860 0.5272 0.1152 0.033 Uiso 1 1 calc R U . . .
H46B H 0.1870 0.5201 0.1887 0.033 Uiso 1 1 calc R U . . .
C47 C 0.4675(6) 0.6643(4) 0.1122(4) 0.0226(16) Uani 1 1 d . . . . .
H47 H 0.4494 0.7103 0.0844 0.027 Uiso 1 1 calc R U . . .
C48 C 0.5781(7) 0.6773(5) 0.1364(4) 0.0327(19) Uani 1 1 d . . . . .
H48A H 0.5584 0.7212 0.1653 0.039 Uiso 1 1 calc R U . . .
H48B H 0.5974 0.6334 0.1655 0.039 Uiso 1 1 calc R U . . .
C49 C 0.6889(7) 0.6905(5) 0.0755(5) 0.036(2) Uani 1 1 d . . . . .
H49A H 0.6725 0.7368 0.0484 0.044 Uiso 1 1 calc R U . . .
H49B H 0.7591 0.6967 0.0931 0.044 Uiso 1 1 calc R U . . .
C50 C 0.7182(8) 0.6250(5) 0.0292(5) 0.048(3) Uani 1 1 d . . . . .
H50A H 0.7398 0.5794 0.0554 0.058 Uiso 1 1 calc R U . . .
H50B H 0.7887 0.6346 -0.0107 0.058 Uiso 1 1 calc R U . . .
C51 C 0.6096(8) 0.6133(5) 0.0030(4) 0.040(2) Uani 1 1 d . . . . .
H51A H 0.6299 0.5701 -0.0266 0.048 Uiso 1 1 calc R U . . .
H51B H 0.5916 0.6579 -0.0257 0.048 Uiso 1 1 calc R U . . .
C52 C 0.4973(7) 0.5996(4) 0.0629(4) 0.0276(17) Uani 1 1 d . . . . .
H52A H 0.5121 0.5522 0.0889 0.033 Uiso 1 1 calc R U . . .
H52B H 0.4275 0.5951 0.0444 0.033 Uiso 1 1 calc R U . . .
C53 C 0.2347(7) 0.1537(5) 0.8095(4) 0.0315(18) Uani 1 1 d . . . . .
H53 H 0.2416 0.1585 0.8549 0.038 Uiso 1 1 calc R U . . .
C54 C 0.3371(7) 0.1406(4) 0.7555(4) 0.0295(18) Uani 1 1 d . . . . .
H54 H 0.4151 0.1377 0.7633 0.035 Uiso 1 1 calc R U . . .
C55 C 0.3261(7) 0.1319(4) 0.6901(4) 0.0304(18) Uani 1 1 d . . . . .
H55 H 0.3964 0.1216 0.6531 0.036 Uiso 1 1 calc R U . . .
C56 C 0.2129(7) 0.1381(4) 0.6783(4) 0.0302(18) Uani 1 1 d . . . . .
H56 H 0.2055 0.1330 0.6331 0.036 Uiso 1 1 calc R U . . .
C57 C 0.1124(7) 0.1515(5) 0.7314(4) 0.0350(19) Uani 1 1 d . . . . .
H57 H 0.0346 0.1552 0.7232 0.042 Uiso 1 1 calc R U . . .
C58 C 0.1221(7) 0.1597(5) 0.7971(4) 0.036(2) Uani 1 1 d . . . . .
H58 H 0.0513 0.1696 0.8338 0.043 Uiso 1 1 calc R U . . .
C59 C 0.3112(8) 0.3447(7) 0.1841(7) 0.079(4) Uiso 1 1 d D . . . .
H59 H 0.3847 0.3403 0.1481 0.095 Uiso 1 1 calc R U . . .
C60 C 0.2032(6) 0.3331(6) 0.1697(5) 0.066(3) Uiso 1 1 d D . . . .
H60 H 0.2036 0.3209 0.1246 0.079 Uiso 1 1 calc R U . . .
C61 C 0.0945(9) 0.3394(8) 0.2219(4) 0.086(4) Uiso 1 1 d D . . . .
H61 H 0.0201 0.3321 0.2127 0.104 Uiso 1 1 calc R U . . .
C62 C 0.0970(8) 0.3565(9) 0.2878(5) 0.107(5) Uiso 1 1 d D . . . .
H62 H 0.0249 0.3610 0.3247 0.129 Uiso 1 1 calc R U . . .
C63 C 0.2093(7) 0.3668(8) 0.2976(6) 0.096(5) Uiso 1 1 d D . . . .
H63 H 0.2142 0.3781 0.3420 0.115 Uiso 1 1 calc R U . . .
C64 C 0.3143(10) 0.3607(8) 0.2429(6) 0.092(4) Uiso 1 1 d D . . . .
H64 H 0.3896 0.3689 0.2504 0.110 Uiso 1 1 calc R U . . .

loop_
_atom_site_aniso_label
_atom_site_aniso_U_11
_atom_site_aniso_U_22
_atom_site_aniso_U_33
_atom_site_aniso_U_23
_atom_site_aniso_U_13
_atom_site_aniso_U_12
Pt1 0.01520(12) 0.01469(13) 0.01707(14) -0.00261(10) -0.00555(10) -0.00087(9)
Si2 0.0440(13) 0.0202(10) 0.0239(11) -0.0082(9) -0.0014(9) -0.0025(9)
P1 0.0186(8) 0.0182(9) 0.0135(8) -0.0023(7) -0.0070(7) 0.0000(7)
P2 0.0150(8) 0.0151(8) 0.0146(8) -0.0024(7) -0.0056(6) -0.0019(6)
Si1 0.0218(9) 0.0156(9) 0.0264(11) 0.0001(8) -0.0036(8) -0.0005(7)
C1 0.023(3) 0.018(3) 0.013(3) -0.005(3) -0.007(3) 0.000(3)
C2 0.023(3) 0.017(3) 0.019(4) -0.003(3) -0.008(3) 0.000(3)
C3 0.015(3) 0.019(3) 0.018(3) -0.001(3) -0.006(3) -0.002(3)
C4 0.017(3) 0.021(4) 0.018(3) -0.002(3) 0.000(3) -0.007(3)
C5 0.031(4) 0.026(4) 0.024(4) -0.005(3) -0.012(3) -0.009(3)
C6 0.029(4) 0.035(4) 0.046(5) -0.011(4) -0.023(4) -0.001(3)
C7 0.031(4) 0.034(5) 0.062(6) -0.011(4) -0.033(4) 0.004(3)
C8 0.020(3) 0.022(4) 0.033(4) -0.006(3) -0.018(3) 0.001(3)
C9 0.015(3) 0.023(4) 0.024(4) -0.005(3) -0.003(3) -0.005(3)
C10 0.023(4) 0.024(4) 0.020(4) -0.004(3) -0.005(3) -0.006(3)
C11 0.019(3) 0.030(4) 0.023(4) -0.006(3) -0.002(3) -0.005(3)
C12 0.018(3) 0.034(4) 0.029(4) -0.002(3) -0.003(3) -0.002(3)
C13 0.022(4) 0.040(5) 0.031(4) -0.010(4) -0.006(3) -0.009(3)
C14 0.023(4) 0.032(4) 0.022(4) -0.011(3) -0.009(3) -0.006(3)
C15 0.022(3) 0.030(4) 0.020(4) -0.006(3) -0.014(3) 0.005(3)
C16 0.029(4) 0.044(5) 0.039(5) -0.004(4) -0.019(4) -0.002(4)
C17 0.043(5) 0.055(6) 0.076(7) -0.014(5) -0.042(5) -0.005(4)
C18 0.041(5) 0.069(7) 0.068(6) -0.013(5) -0.044(5) 0.008(5)
C19 0.038(4) 0.051(5) 0.030(4) -0.010(4) -0.023(4) 0.019(4)
C20 0.026(4) 0.039(5) 0.020(4) -0.005(3) -0.012(3) 0.008(3)
C21 0.017(3) 0.025(4) 0.023(4) 0.003(3) -0.008(3) 0.001(3)
C22 0.022(4) 0.040(5) 0.025(4) 0.001(3) -0.008(3) 0.003(3)
C23 0.020(4) 0.056(6) 0.031(4) 0.003(4) -0.010(3) 0.002(4)
C24 0.021(4) 0.041(5) 0.039(5) -0.005(4) -0.001(3) -0.003(3)
C25 0.030(4) 0.035(4) 0.023(4) -0.001(3) -0.001(3) -0.003(3)
C26 0.023(4) 0.026(4) 0.024(4) 0.000(3) -0.006(3) 0.003(3)
Pt2 0.01786(13) 0.01425(13) 0.01196(13) -0.00020(10) -0.00278(10) -0.00161(10)
P3 0.0199(8) 0.0146(8) 0.0151(8) -0.0026(7) -0.0015(7) -0.0019(7)
P4 0.0209(8) 0.0157(9) 0.0162(9) 0.0004(7) -0.0045(7) -0.0012(7)
Si3 0.0231(9) 0.0183(9) 0.0160(9) 0.0025(7) -0.0049(7) -0.0028(7)
Si4 0.0230(9) 0.0177(9) 0.0164(9) -0.0034(7) -0.0067(7) 0.0003(7)
C27 0.023(3) 0.018(3) 0.019(4) -0.001(3) -0.002(3) -0.001(3)
C28 0.032(4) 0.018(4) 0.018(4) -0.003(3) -0.006(3) -0.007(3)
C29 0.033(4) 0.020(4) 0.025(4) -0.002(3) -0.012(3) 0.001(3)
C30 0.040(4) 0.024(4) 0.028(4) -0.002(3) -0.014(3) -0.002(3)
C31 0.053(5) 0.027(4) 0.049(5) 0.000(4) -0.032(4) 0.005(4)
C32 0.043(5) 0.037(5) 0.080(7) -0.009(5) -0.037(5) 0.000(4)
C33 0.042(5) 0.027(4) 0.066(6) 0.001(4) -0.030(4) -0.005(4)
C34 0.032(4) 0.029(4) 0.042(5) -0.002(4) -0.017(4) -0.003(3)
C35 0.029(4) 0.016(3) 0.021(4) -0.003(3) -0.003(3) -0.002(3)
C36 0.026(4) 0.027(4) 0.027(4) 0.001(3) -0.004(3) -0.002(3)
C37 0.034(4) 0.032(4) 0.034(5) -0.005(4) 0.006(4) -0.004(4)
C38 0.036(5) 0.040(5) 0.033(5) -0.001(4) 0.009(4) -0.010(4)
C39 0.047(5) 0.037(5) 0.022(4) 0.005(4) 0.006(4) -0.007(4)
C40 0.040(4) 0.029(4) 0.020(4) 0.003(3) -0.008(3) -0.008(3)
C41 0.025(4) 0.022(4) 0.019(4) 0.002(3) -0.007(3) -0.006(3)
C42 0.027(4) 0.027(4) 0.025(4) -0.003(3) -0.003(3) -0.006(3)
C43 0.026(4) 0.045(5) 0.051(5) -0.003(4) -0.019(4) -0.007(4)
C44 0.041(5) 0.034(5) 0.054(6) 0.000(4) -0.025(4) -0.011(4)
C45 0.045(5) 0.031(4) 0.037(5) -0.006(4) -0.015(4) -0.015(4)
C46 0.033(4) 0.023(4) 0.029(4) -0.003(3) -0.008(3) -0.007(3)
C47 0.026(4) 0.019(4) 0.018(4) -0.003(3) 0.002(3) -0.001(3)
C48 0.028(4) 0.034(4) 0.033(4) -0.007(4) 0.001(3) -0.009(3)
C49 0.026(4) 0.034(5) 0.043(5) -0.007(4) 0.006(4) -0.008(3)
C50 0.033(5) 0.046(6) 0.052(6) -0.010(5) 0.015(4) -0.006(4)
C51 0.043(5) 0.037(5) 0.027(4) -0.011(4) 0.013(4) -0.002(4)
C52 0.034(4) 0.022(4) 0.020(4) -0.003(3) 0.003(3) -0.001(3)
C53 0.032(4) 0.036(5) 0.026(4) 0.001(3) -0.009(3) -0.002(3)
C54 0.021(4) 0.030(4) 0.038(5) -0.001(3) -0.009(3) 0.001(3)
C55 0.029(4) 0.034(4) 0.025(4) -0.003(3) 0.000(3) -0.004(3)
C56 0.040(4) 0.028(4) 0.025(4) -0.002(3) -0.011(3) -0.008(3)
C57 0.029(4) 0.049(5) 0.030(4) -0.003(4) -0.010(3) -0.010(4)
C58 0.023(4) 0.050(5) 0.030(4) -0.004(4) 0.002(3) -0.003(4)

loop_
_atom_type_symbol
_atom_type_description
_atom_type_scat_dispersion_real
_atom_type_scat_dispersion_imag
_atom_type_scat_source
C C 0.0033 0.0016 'International Tables Vol C Tables 4.2.6.8 and 6.1.1.4'
H H 0.0000 0.0000 'International Tables Vol C Tables 4.2.6.8 and 6.1.1.4'
Cl Cl 0.1484 0.1585 'International Tables Vol C Tables 4.2.6.8 and 6.1.1.4'
P P 0.1023 0.0942 'International Tables Vol C Tables 4.2.6.8 and 6.1.1.4'
Pt Pt -1.7033 8.3905 'International Tables Vol C Tables 4.2.6.8 and 6.1.1.4'
Si Si 0.0817 0.0704 'International Tables Vol C Tables 4.2.6.8 and 6.1.1.4'

loop_
_geom_angle_atom_site_label_1
_geom_angle_atom_site_label_2
_geom_angle_atom_site_label_3
_geom_angle
P1 Pt1 P2 84.30(6)
P1 Pt1 Si1 176.35(6)
P2 Pt1 Si1 94.00(6)
P1 Pt1 Si2 93.58(7)
P2 Pt1 Si2 175.22(7)
Si1 Pt1 Si2 88.36(7)
Si1 C2A H2A1 109.5
Si1 C2A H2A2 109.5
H2A1 C2A H2A2 109.5
Si1 C2A H2A3 109.5
H2A1 C2A H2A3 109.5
H2A2 C2A H2A3 109.5
Si1 C3A H3A1 109.5
Si1 C3A H3A2 109.5
H3A1 C3A H3A2 109.5
Si1 C3A H3A3 109.5
H3A1 C3A H3A3 109.5
H3A2 C3A H3A3 109.5
Si2 C4A H4A1 109.5
Si2 C4A H4A2 109.5
H4A1 C4A H4A2 109.5
Si2 C4A H4A3 109.5
H4A1 C4A H4A3 109.5
H4A2 C4A H4A3 109.5
C6A Si2 C4A 111.9(3)
Cl6 Si2 Cl4 98.6(3)
C6A Si2 Cl5 98.63(14)
C4A Si2 Cl5 93.1(4)
Cl6 Si2 Cl5 97.96(13)
Cl4 Si2 Cl5 105.9(3)
C6A Si2 Pt1 111.37(14)
C4A Si2 Pt1 121.7(4)
Cl6 Si2 Pt1 114.13(12)
Cl4 Si2 Pt1 119.9(3)
Cl5 Si2 Pt1 116.70(11)
Si2 C6A H6A1 109.5
Si2 C6A H6A2 109.5
H6A1 C6A H6A2 109.5
Si2 C6A H6A3 109.5
H6A1 C6A H6A3 109.5
H6A2 C6A H6A3 109.5
C1 P1 C21 105.7(3)
C1 P1 C15 105.8(3)
C21 P1 C15 106.2(3)
C1 P1 Pt1 107.2(2)
C21 P1 Pt1 115.2(2)
C15 P1 Pt1 115.9(2)
C3 P2 C2 105.7(3)
C3 P2 C9 106.0(3)
C2 P2 C9 106.0(3)
C3 P2 Pt1 116.5(2)
C2 P2 Pt1 107.0(2)
C9 P2 Pt1 114.8(2)
C3A Si1 C2A 88.8(9)
Cl3 Si1 Cl2 112.6(3)
C3A Si1 Cl1 99.4(5)
C2A Si1 Cl1 108.9(12)
Cl3 Si1 Cl1 100.3(3)
Cl2 Si1 Cl1 97.75(14)
C3A Si1 Pt1 122.1(4)
C2A Si1 Pt1 117.4(10)
Cl3 Si1 Pt1 112.6(3)
Cl2 Si1 Pt1 115.77(13)
Cl1 Si1 Pt1 116.11(10)
C2 C1 P1 108.7(5)
C2 C1 H1A 110.0
P1 C1 H1A 110.0
C2 C1 H1B 110.0
P1 C1 H1B 110.0
H1A C1 H1B 108.3
C1 C2 P2 108.7(5)
C1 C2 H2A 110.0
P2 C2 H2A 110.0
C1 C2 H2B 110.0
P2 C2 H2B 110.0
H2A C2 H2B 108.3
C4 C3 C8 108.4(5)
C4 C3 P2 116.5(5)
C8 C3 P2 112.5(5)
C4 C3 H3 106.2
C8 C3 H3 106.2
P2 C3 H3 106.2
C5 C4 C3 109.7(6)
C5 C4 H4A 109.7
C3 C4 H4A 109.7
C5 C4 H4B 109.7
C3 C4 H4B 109.7
H4A C4 H4B 108.2
C4 C5 C6 110.7(6)
C4 C5 H5A 109.5
C6 C5 H5A 109.5
C4 C5 H5B 109.5
C6 C5 H5B 109.5
H5A C5 H5B 108.1
C7 C6 C5 110.5(6)
C7 C6 H6A 109.5
C5 C6 H6A 109.5
C7 C6 H6B 109.5
C5 C6 H6B 109.5
H6A C6 H6B 108.1
C8 C7 C6 111.8(7)
C8 C7 H7A 109.3
C6 C7 H7A 109.3
C8 C7 H7B 109.3
C6 C7 H7B 109.3
H7A C7 H7B 107.9
C7 C8 C3 110.3(6)
C7 C8 H8A 109.6
C3 C8 H8A 109.6
C7 C8 H8B 109.6
C3 C8 H8B 109.6
H8A C8 H8B 108.1
C10 C9 C14 111.3(6)
C10 C9 P2 115.9(5)
C14 C9 P2 112.0(5)
C10 C9 H9 105.6
C14 C9 H9 105.6
P2 C9 H9 105.6
C9 C10 C11 110.0(6)
C9 C10 H10E 109.7
C11 C10 H10E 109.7
C9 C10 H10D 109.7
C11 C10 H10D 109.7
H10E C10 H10D 108.2
C12 C11 C10 111.9(6)
C12 C11 H11E 109.2
C10 C11 H11E 109.2
C12 C11 H11D 109.2
C10 C11 H11D 109.2
H11E C11 H11D 107.9
C11 C12 C13 110.8(6)
C11 C12 H12E 109.5
C13 C12 H12E 109.5
C11 C12 H12D 109.5
C13 C12 H12D 109.5
H12E C12 H12D 108.1
C14 C13 C12 110.6(6)
C14 C13 H13E 109.5
C12 C13 H13E 109.5
C14 C13 H13D 109.5
C12 C13 H13D 109.5
H13E C13 H13D 108.1
C13 C14 C9 111.0(6)
C13 C14 H14A 109.4
C9 C14 H14A 109.4
C13 C14 H14B 109.4
C9 C14 H14B 109.4
H14A C14 H14B 108.0
C20 C15 C16 109.5(6)
C20 C15 P1 115.6(5)
C16 C15 P1 112.3(5)
C20 C15 H15 106.3
C16 C15 H15 106.3
P1 C15 H15 106.3
C17 C16 C15 109.8(7)
C17 C16 H16A 109.7
C15 C16 H16A 109.7
C17 C16 H16B 109.7
C15 C16 H16B 109.7
H16A C16 H16B 108.2
C16 C17 C18 110.8(8)
C16 C17 H17A 109.5
C18 C17 H17A 109.5
C16 C17 H17B 109.5
C18 C17 H17B 109.5
H17A C17 H17B 108.1
C17 C18 C19 111.9(8)
C17 C18 H18A 109.2
C19 C18 H18A 109.2
C17 C18 H18B 109.2
C19 C18 H18B 109.2
H18A C18 H18B 107.9
C18 C19 C20 110.5(7)
C18 C19 H19A 109.5
C20 C19 H19A 109.5
C18 C19 H19B 109.5
C20 C19 H19B 109.5
H19A C19 H19B 108.1
C19 C20 C15 108.7(7)
C19 C20 H20A 110.0
C15 C20 H20A 110.0
C19 C20 H20B 110.0
C15 C20 H20B 110.0
H20A C20 H20B 108.3
C26 C21 C22 110.8(6)
C26 C21 P1 115.9(5)
C22 C21 P1 111.7(5)
C26 C21 H21 105.9
C22 C21 H21 105.9
P1 C21 H21 105.9
C21 C22 C23 110.8(6)
C21 C22 H22A 109.5
C23 C22 H22A 109.5
C21 C22 H22B 109.5
C23 C22 H22B 109.5
H22A C22 H22B 108.1
C24 C23 C22 110.2(7)
C24 C23 H23A 109.6
C22 C23 H23A 109.6
C24 C23 H23B 109.6
C22 C23 H23B 109.6
H23A C23 H23B 108.1
C23 C24 C25 110.7(7)
C23 C24 H24A 109.5
C25 C24 H24A 109.5
C23 C24 H24B 109.5
C25 C24 H24B 109.5
H24A C24 H24B 108.1
C26 C25 C24 110.9(6)
C26 C25 H25A 109.5
C24 C25 H25A 109.5
C26 C25 H25B 109.5
C24 C25 H25B 109.5
H25A C25 H25B 108.0
C25 C26 C21 111.3(6)
C25 C26 H26A 109.4
C21 C26 H26A 109.4
C25 C26 H26B 109.4
C21 C26 H26B 109.4
H26A C26 H26B 108.0
Si3 Pt2 P4 177.36(6)
Si3 Pt2 Si4 87.50(6)
P4 Pt2 Si4 93.79(6)
Si3 Pt2 P3 94.08(6)
P4 Pt2 P3 84.78(6)
Si4 Pt2 P3 175.98(6)
Si3 C7A H7A1 109.5
Si3 C7A H7A2 109.5
H7A1 C7A H7A2 109.5
Si3 C7A H7A3 109.5
H7A1 C7A H7A3 109.5
H7A2 C7A H7A3 109.5
Si3 C8A H8A1 109.5
Si3 C8A H8A2 109.5
H8A1 C8A H8A2 109.5
Si3 C8A H8A3 109.5
H8A1 C8A H8A3 109.5
H8A2 C8A H8A3 109.5
Si3 C9A H9A1 109.5
Si3 C9A H9A2 109.5
H9A1 C9A H9A2 109.5
Si3 C9A H9A3 109.5
H9A1 C9A H9A3 109.5
H9A2 C9A H9A3 109.5
Si4 C10A H10A 109.5
Si4 C10A H10B 109.5
H10A C10A H10B 109.5
Si4 C10A H10C 109.5
H10A C10A H10C 109.5
H10B C10A H10C 109.5
Si4 C11A H11A 109.5
Si4 C11A H11B 109.5
H11A C11A H11B 109.5
Si4 C11A H11C 109.5
H11A C11A H11C 109.5
H11B C11A H11C 109.5
Si4 C12A H12A 109.5
Si4 C12A H12B 109.5
H12A C12A H12B 109.5
Si4 C12A H12C 109.5
H12A C12A H12C 109.5
H12B C12A H12C 109.5
C47 P3 C27 105.0(3)
C47 P3 C41 107.5(3)
C27 P3 C41 105.8(3)
C47 P3 Pt2 113.9(2)
C27 P3 Pt2 106.1(2)
C41 P3 Pt2 117.5(2)
C35 P4 C28 104.5(3)
C35 P4 C29 107.4(3)
C28 P4 C29 106.5(3)
C35 P4 Pt2 114.0(2)
C28 P4 Pt2 106.9(2)
C29 P4 Pt2 116.6(2)
C7A Si3 C9A 101.7(4)
C7A Si3 C8A 93.52(12)
C9A Si3 C8A 104.5(3)
Cl8 Si3 Cl9 110.3(4)
Cl8 Si3 Cl7 100.95(10)
Cl9 Si3 Cl7 98.7(6)
C7A Si3 Pt2 116.02(11)
C9A Si3 Pt2 126.1(3)
C8A Si3 Pt2 109.63(10)
Cl8 Si3 Pt2 109.62(10)
Cl9 Si3 Pt2 119.7(5)
Cl7 Si3 Pt2 115.62(9)
C10A Si4 C12A 84(2)
C10A Si4 C11A 101.4(12)
C12A Si4 C11A 112.5(17)
Cl11 Si4 Cl12 108.3(2)
Cl11 Si4 Cl10 100.91(12)
Cl12 Si4 Cl10 99.6(3)
C10A Si4 Pt2 119.1(19)
C12A Si4 Pt2 125.0(4)
C11A Si4 Pt2 110.4(14)
Cl11 Si4 Pt2 110.62(10)
Cl12 Si4 Pt2 118.5(2)
Cl10 Si4 Pt2 117.07(10)
C28 C27 P3 109.7(5)
C28 C27 H27A 109.7
P3 C27 H27A 109.7
C28 C27 H27B 109.7
P3 C27 H27B 109.7
H27A C27 H27B 108.2
C27 C28 P4 109.1(5)
C27 C28 H28A 109.9
P4 C28 H28A 109.9
C27 C28 H28B 109.9
P4 C28 H28B 109.9
H28A C28 H28B 108.3
C30 C29 C34 109.3(6)
C30 C29 P4 114.9(5)
C34 C29 P4 111.2(5)
C30 C29 H29 107.0
C34 C29 H29 107.0
P4 C29 H29 107.0
C29 C30 C31 110.1(6)
C29 C30 H30A 109.6
C31 C30 H30A 109.6
C29 C30 H30B 109.6
C31 C30 H30B 109.6
H30A C30 H30B 108.2
C32 C31 C30 111.8(7)
C32 C31 H31A 109.2
C30 C31 H31A 109.2
C32 C31 H31B 109.2
C30 C31 H31B 109.2
H31A C31 H31B 107.9
C31 C32 C33 110.7(8)
C31 C32 H32A 109.5
C33 C32 H32A 109.5
C31 C32 H32B 109.5
C33 C32 H32B 109.5
H32A C32 H32B 108.1
C34 C33 C32 111.1(7)
C34 C33 H33A 109.4
C32 C33 H33A 109.4
C34 C33 H33B 109.4
C32 C33 H33B 109.4
H33A C33 H33B 108.0
C33 C34 C29 109.8(7)
C33 C34 H34A 109.7
C29 C34 H34A 109.7
C33 C34 H34B 109.7
C29 C34 H34B 109.7
H34A C34 H34B 108.2
C36 C35 C40 110.3(6)
C36 C35 P4 110.0(5)
C40 C35 P4 114.7(5)
C36 C35 H35 107.2
C40 C35 H35 107.2
P4 C35 H35 107.2
C35 C36 C37 111.2(7)
C35 C36 H36A 109.4
C37 C36 H36A 109.4
C35 C36 H36B 109.4
C37 C36 H36B 109.4
H36A C36 H36B 108.0
C38 C37 C36 110.3(7)
C38 C37 H37A 109.6
C36 C37 H37A 109.6
C38 C37 H37B 109.6
C36 C37 H37B 109.6
H37A C37 H37B 108.1
C37 C38 C39 110.7(7)
C37 C38 H38A 109.5
C39 C38 H38A 109.5
C37 C38 H38B 109.5
C39 C38 H38B 109.5
H38A C38 H38B 108.1
C38 C39 C40 112.4(7)
C38 C39 H39A 109.1
C40 C39 H39A 109.1
C38 C39 H39B 109.1
C40 C39 H39B 109.1
H39A C39 H39B 107.8
C39 C40 C35 109.9(7)
C39 C40 H40A 109.7
C35 C40 H40A 109.7
C39 C40 H40B 109.7
C35 C40 H40B 109.7
H40A C40 H40B 108.2
C42 C41 C46 109.3(6)
C42 C41 P3 112.6(5)
C46 C41 P3 115.6(5)
C42 C41 H41 106.2
C46 C41 H41 106.2
P3 C41 H41 106.2
C41 C42 C43 110.7(6)
C41 C42 H42A 109.5
C43 C42 H42A 109.5
C41 C42 H42B 109.5
C43 C42 H42B 109.5
H42A C42 H42B 108.1
C44 C43 C42 110.4(7)
C44 C43 H43A 109.6
C42 C43 H43A 109.6
C44 C43 H43B 109.6
C42 C43 H43B 109.6
H43A C43 H43B 108.1
C43 C44 C45 112.2(7)
C43 C44 H44A 109.2
C45 C44 H44A 109.2
C43 C44 H44B 109.2
C45 C44 H44B 109.2
H44A C44 H44B 107.9
C44 C45 C46 110.7(7)
C44 C45 H45A 109.5
C46 C45 H45A 109.5
C44 C45 H45B 109.5
C46 C45 H45B 109.5
H45A C45 H45B 108.1
C45 C46 C41 110.1(6)
C45 C46 H46A 109.6
C41 C46 H46A 109.6
C45 C46 H46B 109.6
C41 C46 H46B 109.6
H46A C46 H46B 108.2
C48 C47 C52 110.8(6)
C48 C47 P3 110.8(5)
C52 C47 P3 114.7(5)
C48 C47 H47 106.7
C52 C47 H47 106.7
P3 C47 H47 106.7
C49 C48 C47 111.9(7)
C49 C48 H48A 109.2
C47 C48 H48A 109.2
C49 C48 H48B 109.2
C47 C48 H48B 109.2
H48A C48 H48B 107.9
C50 C49 C48 110.2(7)
C50 C49 H49A 109.6
C48 C49 H49A 109.6
C50 C49 H49B 109.6
C48 C49 H49B 109.6
H49A C49 H49B 108.1
C49 C50 C51 110.4(7)
C49 C50 H50A 109.6
C51 C50 H50A 109.6
C49 C50 H50B 109.6
C51 C50 H50B 109.6
H50A C50 H50B 108.1
C50 C51 C52 111.6(7)
C50 C51 H51A 109.3
C52 C51 H51A 109.3
C50 C51 H51B 109.3
C52 C51 H51B 109.3
H51A C51 H51B 108.0
C51 C52 C47 110.5(6)
C51 C52 H52A 109.6
C47 C52 H52A 109.6
C51 C52 H52B 109.6
C47 C52 H52B 109.6
H52A C52 H52B 108.1
C54 C53 C58 119.5(8)
C54 C53 H53 120.3
C58 C53 H53 120.3
C53 C54 C55 119.8(7)
C53 C54 H54 120.1
C55 C54 H54 120.1
C54 C55 C56 120.1(7)
C54 C55 H55 119.9
C56 C55 H55 119.9
C57 C56 C55 119.9(8)
C57 C56 H56 120.0
C55 C56 H56 120.0
C56 C57 C58 120.5(8)
C56 C57 H57 119.7
C58 C57 H57 119.7
C57 C58 C53 120.1(7)
C57 C58 H58 119.9
C53 C58 H58 119.9
C64 C59 C60 122.0(11)
C64 C59 H59 119.0
C60 C59 H59 119.0
C59 C60 C61 119.7(10)
C59 C60 H60 120.2
C61 C60 H60 120.2
C60 C61 C62 118.8(10)
C60 C61 H61 120.6
C62 C61 H61 120.6
C61 C62 C63 117.6(10)
C61 C62 H62 121.2
C63 C62 H62 121.2
C64 C63 C62 120.6(11)
C64 C63 H63 119.7
C62 C63 H63 119.7
C59 C64 C63 121.3(13)
C59 C64 H64 119.4
C63 C64 H64 119.4

loop_
_geom_bond_atom_site_label_1
_geom_bond_atom_site_label_2
_geom_bond_distance
Pt1 P1 2.3374(17)
Pt1 P2 2.3406(17)
Pt1 Si1 2.3435(19)
Pt1 Si2 2.344(2)
Cl1 Si1 2.116(3)
Cl2 Si1 2.092(3)
C2A Si1 1.876(5)
C2A H2A1 0.9800
C2A H2A2 0.9800
C2A H2A3 0.9800
Cl3 Si1 2.088(4)
C3A Si1 1.865(5)
C3A H3A1 0.9800
C3A H3A2 0.9800
C3A H3A3 0.9800
Cl4 Si2 2.080(5)
C4A Si2 1.871(5)
C4A H4A1 0.9800
C4A H4A2 0.9800
C4A H4A3 0.9800
Cl5 Si2 2.114(3)
Si2 C6A 1.853(3)
Si2 Cl6 2.083(3)
C6A H6A1 0.9800
C6A H6A2 0.9800
C6A H6A3 0.9800
P1 C1 1.834(7)
P1 C21 1.840(7)
P1 C15 1.844(7)
P2 C3 1.835(7)
P2 C2 1.837(7)
P2 C9 1.840(7)
C1 C2 1.535(9)
C1 H1A 0.9900
C1 H1B 0.9900
C2 H2A 0.9900
C2 H2B 0.9900
C3 C4 1.538(9)
C3 C8 1.542(9)
C3 H3 1.0000
C4 C5 1.524(10)
C4 H4A 0.9900
C4 H4B 0.9900
C5 C6 1.533(11)
C5 H5A 0.9900
C5 H5B 0.9900
C6 C7 1.522(11)
C6 H6A 0.9900
C6 H6B 0.9900
C7 C8 1.517(10)
C7 H7A 0.9900
C7 H7B 0.9900
C8 H8A 0.9900
C8 H8B 0.9900
C9 C10 1.533(10)
C9 C14 1.533(9)
C9 H9 1.0000
C10 C11 1.534(9)
C10 H10E 0.9900
C10 H10D 0.9900
C11 C12 1.515(10)
C11 H11E 0.9900
C11 H11D 0.9900
C12 C13 1.529(11)
C12 H12E 0.9900
C12 H12D 0.9900
C13 C14 1.526(10)
C13 H13E 0.9900
C13 H13D 0.9900
C14 H14A 0.9900
C14 H14B 0.9900
C15 C20 1.543(11)
C15 C16 1.546(11)
C15 H15 1.0000
C16 C17 1.520(11)
C16 H16A 0.9900
C16 H16B 0.9900
C17 C18 1.523(14)
C17 H17A 0.9900
C17 H17B 0.9900
C18 C19 1.530(14)
C18 H18A 0.9900
C18 H18B 0.9900
C19 C20 1.535(10)
C19 H19A 0.9900
C19 H19B 0.9900
C20 H20A 0.9900
C20 H20B 0.9900
C21 C26 1.530(10)
C21 C22 1.534(10)
C21 H21 1.0000
C22 C23 1.540(10)
C22 H22A 0.9900
C22 H22B 0.9900
C23 C24 1.522(12)
C23 H23A 0.9900
C23 H23B 0.9900
C24 C25 1.536(11)
C24 H24A 0.9900
C24 H24B 0.9900
C25 C26 1.520(10)
C25 H25A 0.9900
C25 H25B 0.9900
C26 H26A 0.9900
C26 H26B 0.9900
Pt2 Si3 2.3345(18)
Pt2 P4 2.3439(18)
Pt2 Si4 2.3474(18)
Pt2 P3 2.3510(17)
Cl7 Si3 2.151(2)
C7A Si3 1.758(2)
C7A H7A1 0.9800
C7A H7A2 0.9800
C7A H7A3 0.9800
Cl8 Si3 2.085(2)
C8A Si3 1.902(2)
C8A H8A1 0.9800
C8A H8A2 0.9800
C8A H8A3 0.9800
Cl9 Si3 2.100(5)
C9A Si3 1.872(4)
C9A H9A1 0.9800
C9A H9A2 0.9800
C9A H9A3 0.9800
Cl10 Si4 2.113(2)
C10A Si4 1.873(5)
C10A H10A 0.9800
C10A H10B 0.9800
C10A H10C 0.9800
Cl11 Si4 2.089(3)
C11A Si4 1.873(5)
C11A H11A 0.9800
C11A H11B 0.9800
C11A H11C 0.9800
Cl12 Si4 2.097(4)
C12A Si4 1.873(5)
C12A H12A 0.9800
C12A H12B 0.9800
C12A H12C 0.9800
P3 C47 1.836(7)
P3 C27 1.847(7)
P3 C41 1.848(7)
P4 C35 1.837(7)
P4 C28 1.839(7)
P4 C29 1.866(8)
C27 C28 1.522(9)
C27 H27A 0.9900
C27 H27B 0.9900
C28 H28A 0.9900
C28 H28B 0.9900
C29 C30 1.534(10)
C29 C34 1.544(11)
C29 H29 1.0000
C30 C31 1.535(11)
C30 H30A 0.9900
C30 H30B 0.9900
C31 C32 1.522(13)
C31 H31A 0.9900
C31 H31B 0.9900
C32 C33 1.531(12)
C32 H32A 0.9900
C32 H32B 0.9900
C33 C34 1.526(11)
C33 H33A 0.9900
C33 H33B 0.9900
C34 H34A 0.9900
C34 H34B 0.9900
C35 C36 1.532(11)
C35 C40 1.546(10)
C35 H35 1.0000
C36 C37 1.542(10)
C36 H36A 0.9900
C36 H36B 0.9900
C37 C38 1.523(12)
C37 H37A 0.9900
C37 H37B 0.9900
C38 C39 1.530(13)
C38 H38A 0.9900
C38 H38B 0.9900
C39 C40 1.535(11)
C39 H39A 0.9900
C39 H39B 0.9900
C40 H40A 0.9900
C40 H40B 0.9900
C41 C42 1.535(10)
C41 C46 1.544(10)
C41 H41 1.0000
C42 C43 1.541(11)
C42 H42A 0.9900
C42 H42B 0.9900
C43 C44 1.523(12)
C43 H43A 0.9900
C43 H43B 0.9900
C44 C45 1.523(12)
C44 H44A 0.9900
C44 H44B 0.9900
C45 C46 1.535(11)
C45 H45A 0.9900
C45 H45B 0.9900
C46 H46A 0.9900
C46 H46B 0.9900
C47 C48 1.532(11)
C47 C52 1.542(10)
C47 H47 1.0000
C48 C49 1.530(10)
C48 H48A 0.9900
C48 H48B 0.9900
C49 C50 1.517(12)
C49 H49A 0.9900
C49 H49B 0.9900
C50 C51 1.527(14)
C50 H50A 0.9900
C50 H50B 0.9900
C51 C52 1.532(10)
C51 H51A 0.9900
C51 H51B 0.9900
C52 H52A 0.9900
C52 H52B 0.9900
C53 C54 1.380(11)
C53 C58 1.381(12)
C53 H53 0.9500
C54 C55 1.380(11)
C54 H54 0.9500
C55 C56 1.381(11)
C55 H55 0.9500
C56 C57 1.357(11)
C56 H56 0.9500
C57 C58 1.378(12)
C57 H57 0.9500
C58 H58 0.9500
C59 C64 1.252(16)
C59 C60 1.394(5)
C59 H59 0.9500
C60 C61 1.395(5)
C60 H60 0.9500
C61 C62 1.395(5)
C61 H61 0.9500
C62 C63 1.395(5)
C62 H62 0.9500
C63 C64 1.394(5)
C63 H63 0.9500
C64 H64 0.9500

loop_
_geom_torsion_atom_site_label_1
_geom_torsion_atom_site_label_2
_geom_torsion_atom_site_label_3
_geom_torsion_atom_site_label_4
_geom_torsion
C21 P1 C1 C2 165.2(5)
C15 P1 C1 C2 -82.4(5)
Pt1 P1 C1 C2 41.8(5)
P1 C1 C2 P2 -54.1(5)
C3 P2 C2 C1 -82.8(5)
C9 P2 C2 C1 164.9(5)
Pt1 P2 C2 C1 42.0(5)
C2 P2 C3 C4 -26.4(6)
C9 P2 C3 C4 85.9(5)
Pt1 P2 C3 C4 -145.1(4)
C2 P2 C3 C8 99.7(5)
C9 P2 C3 C8 -148.0(5)
Pt1 P2 C3 C8 -19.0(6)
C8 C3 C4 C5 60.8(7)
P2 C3 C4 C5 -171.1(5)
C3 C4 C5 C6 -59.6(8)
C4 C5 C6 C7 55.9(9)
C5 C6 C7 C8 -55.0(10)
C6 C7 C8 C3 57.3(9)
C4 C3 C8 C7 -59.5(8)
P2 C3 C8 C7 170.2(5)
C3 P2 C9 C10 -46.4(6)
C2 P2 C9 C10 65.7(6)
Pt1 P2 C9 C10 -176.4(5)
C3 P2 C9 C14 -175.5(5)
C2 P2 C9 C14 -63.5(6)
Pt1 P2 C9 C14 54.4(6)
C14 C9 C10 C11 -55.1(8)
P2 C9 C10 C11 175.5(5)
C9 C10 C11 C12 55.9(8)
C10 C11 C12 C13 -57.0(8)
C11 C12 C13 C14 56.8(9)
C12 C13 C14 C9 -56.4(9)
C10 C9 C14 C13 56.1(8)
P2 C9 C14 C13 -172.4(5)
C1 P1 C15 C20 -25.7(6)
C21 P1 C15 C20 86.3(6)
Pt1 P1 C15 C20 -144.4(5)
C1 P1 C15 C16 100.9(6)
C21 P1 C15 C16 -147.1(6)
Pt1 P1 C15 C16 -17.8(6)
C20 C15 C16 C17 -60.6(9)
P1 C15 C16 C17 169.7(6)
C15 C16 C17 C18 57.2(11)
C16 C17 C18 C19 -55.4(11)
C17 C18 C19 C20 56.2(10)
C18 C19 C20 C15 -58.4(9)
C16 C15 C20 C19 60.8(8)
P1 C15 C20 C19 -171.2(5)
C1 P1 C21 C26 59.7(6)
C15 P1 C21 C26 -52.4(6)
Pt1 P1 C21 C26 177.9(5)
C1 P1 C21 C22 -68.4(6)
C15 P1 C21 C22 179.5(5)
Pt1 P1 C21 C22 49.8(6)
C26 C21 C22 C23 56.0(9)
P1 C21 C22 C23 -173.2(6)
C21 C22 C23 C24 -57.2(9)
C22 C23 C24 C25 57.6(9)
C23 C24 C25 C26 -57.3(9)
C24 C25 C26 C21 56.1(9)
C22 C21 C26 C25 -55.6(8)
P1 C21 C26 C25 175.9(5)
C47 P3 C27 C28 162.3(5)
C41 P3 C27 C28 -84.1(5)
Pt2 P3 C27 C28 41.4(5)
P3 C27 C28 P4 -53.8(6)
C35 P4 C28 C27 162.5(5)
C29 P4 C28 C27 -84.0(6)
Pt2 P4 C28 C27 41.3(5)
C35 P4 C29 C30 89.7(6)
C28 P4 C29 C30 -21.9(6)
Pt2 P4 C29 C30 -141.0(5)
C35 P4 C29 C34 -145.5(5)
C28 P4 C29 C34 103.0(6)
Pt2 P4 C29 C34 -16.1(6)
C34 C29 C30 C31 58.5(9)
P4 C29 C30 C31 -175.7(6)
C29 C30 C31 C32 -56.7(9)
C30 C31 C32 C33 54.8(10)
C31 C32 C33 C34 -55.9(11)
C32 C33 C34 C29 58.6(10)
C30 C29 C34 C33 -59.8(9)
P4 C29 C34 C33 172.2(6)
C28 P4 C35 C36 -72.4(6)
C29 P4 C35 C36 174.7(5)
Pt2 P4 C35 C36 43.9(6)
C28 P4 C35 C40 52.6(6)
C29 P4 C35 C40 -60.3(6)
Pt2 P4 C35 C40 168.9(5)
C40 C35 C36 C37 57.6(8)
P4 C35 C36 C37 -174.9(5)
C35 C36 C37 C38 -57.7(9)
C36 C37 C38 C39 56.0(10)
C37 C38 C39 C40 -56.2(10)
C38 C39 C40 C35 55.7(9)
C36 C35 C40 C39 -55.8(8)
P4 C35 C40 C39 179.3(6)
C47 P3 C41 C42 -148.1(5)
C27 P3 C41 C42 100.1(5)
Pt2 P3 C41 C42 -18.1(6)
C47 P3 C41 C46 85.3(6)
C27 P3 C41 C46 -26.5(6)
Pt2 P3 C41 C46 -144.7(5)
C46 C41 C42 C43 -58.9(8)
P3 C41 C42 C43 171.2(5)
C41 C42 C43 C44 56.6(9)
C42 C43 C44 C45 -54.9(10)
C43 C44 C45 C46 55.7(10)
C44 C45 C46 C41 -57.4(9)
C42 C41 C46 C45 59.1(8)
P3 C41 C46 C45 -172.6(5)
C27 P3 C47 C48 -63.0(6)
C41 P3 C47 C48 -175.4(5)
Pt2 P3 C47 C48 52.6(6)
C27 P3 C47 C52 63.3(6)
C41 P3 C47 C52 -49.1(6)
Pt2 P3 C47 C52 179.0(5)
C52 C47 C48 C49 55.1(9)
P3 C47 C48 C49 -176.4(5)
C47 C48 C49 C50 -57.1(10)
C48 C49 C50 C51 57.8(10)
C49 C50 C51 C52 -58.3(10)
C50 C51 C52 C47 56.0(9)
C48 C47 C52 C51 -53.9(9)
P3 C47 C52 C51 179.8(6)
C58 C53 C54 C55 -1.6(12)
C53 C54 C55 C56 1.7(12)
C54 C55 C56 C57 -1.2(12)
C55 C56 C57 C58 0.6(13)
C56 C57 C58 C53 -0.6(14)
C54 C53 C58 C57 1.1(13)
C64 C59 C60 C61 0(2)
C59 C60 C61 C62 -1(2)
C60 C61 C62 C63 0(2)
C61 C62 C63 C64 1(2)
C60 C59 C64 C63 1(2)
C62 C63 C64 C59 -1(2)
